data_4035309
loop_
_publ_author_name
'Zhang, Cheng'
'Chang, Sailan'
'Dong, Shanliang'
'Qiu, Lihua'
'Xu, Xinfang'

_publ_section_title
;
 Acid-Promoted Bicyclization of Diaryl Alkynes: Synthesis of 2 H-Indazoles
 with in Situ Generated Diazonium Salt as Nitrogen Source.
;
_journal_issue 16
_journal_name_full 'The Journal of organic chemistry'
_journal_page_first 9125
_journal_page_last 9136
_journal_paper_doi 10.1021/acs.joc.8b01199
_journal_volume 83
_journal_year 2018
_chemical_formula_moiety 'C22 H16 N2 O3'
_chemical_formula_sum 'C22 H16 N2 O3'
_chemical_formula_weight 356.37
_space_group_crystal_system triclinic
_space_group_IT_number 2
_space_group_name_Hall '-P 1'
_space_group_name_H-M_alt 'P -1'
_atom_sites_solution_hydrogens geom
_atom_sites_solution_primary direct
_audit_creation_date 2017-10-21
_audit_creation_method
;
Olex2 1.2-alpha
(compiled 2017.08.10 svn.r3458 for OlexSys, GUI svn.r5381)
;
_cell_angle_alpha 85.321(7)
_cell_angle_beta 76.276(7)
_cell_angle_gamma 68.418(9)
_cell_formula_units_Z 2
_cell_length_a 9.7816(9)
_cell_length_b 9.7843(10)
_cell_length_c 9.9643(7)
_cell_measurement_reflns_used 1932
_cell_measurement_temperature 294.99(10)
_cell_measurement_theta_max 26.0170
_cell_measurement_theta_min 3.7390
_cell_volume 861.45(15)
_computing_cell_refinement
;
CrysAlisPro, Agilent Technologies,
Version 1.171.36.32 (release 02-08-2013 CrysAlis171 .NET)
(compiled Aug  2 2013,16:46:58)
;
_computing_data_collection
;
CrysAlisPro, Agilent Technologies,
Version 1.171.36.32 (release 02-08-2013 CrysAlis171 .NET)
(compiled Aug  2 2013,16:46:58)
;
_computing_data_reduction
;
CrysAlisPro, Agilent Technologies,
Version 1.171.36.32 (release 02-08-2013 CrysAlis171 .NET)
(compiled Aug  2 2013,16:46:58)
;
_computing_molecular_graphics 'Olex2 (Dolomanov et al., 2009)'
_computing_publication_material 'Olex2 (Dolomanov et al., 2009)'
_computing_structure_refinement 'ShelXL (Sheldrick, 2015)'
_computing_structure_solution 'ShelXS (Sheldrick, 2008)'
_diffrn_ambient_temperature 294.99(10)
_diffrn_detector_area_resol_mean 10.4471
_diffrn_measured_fraction_theta_full 0.998
_diffrn_measured_fraction_theta_max 0.999
_diffrn_measurement_details
;
#__ type_ start__ end____ width___ exp.time_
  1 omega   -8.00   91.00   1.0000   20.0000
omega____ theta____ kappa____ phi______ frames
    -       15.2428   37.0000  120.0000 99

#__ type_ start__ end____ width___ exp.time_
  2 omega   42.00   69.00   1.0000   20.0000
omega____ theta____ kappa____ phi______ frames
    -       15.2428  178.0000  -30.0000 27

#__ type_ start__ end____ width___ exp.time_
  3 omega   -5.00   90.00   1.0000   20.0000
omega____ theta____ kappa____ phi______ frames
    -       15.2428   37.0000 -150.0000 95

#__ type_ start__ end____ width___ exp.time_
  4 omega  -32.00   49.00   1.0000   20.0000
omega____ theta____ kappa____ phi______ frames
    -       15.2428  -77.0000  -30.0000 81

#__ type_ start__ end____ width___ exp.time_
  5 omega  -23.00   26.00   1.0000   20.0000
omega____ theta____ kappa____ phi______ frames
    -      -16.1803  -99.0000 -150.0000 49

#__ type_ start__ end____ width___ exp.time_
  6 omega  -63.00   49.00   1.0000   20.0000
omega____ theta____ kappa____ phi______ frames
    -       15.2428  -77.0000  120.0000 112
;
_diffrn_measurement_device_type 'Xcalibur, Atlas, Gemini'
_diffrn_measurement_method '\w scans'
_diffrn_orient_matrix_UB_11 -0.0083316000
_diffrn_orient_matrix_UB_12 0.0295077000
_diffrn_orient_matrix_UB_13 -0.0662662000
_diffrn_orient_matrix_UB_21 -0.0421436000
_diffrn_orient_matrix_UB_22 -0.0440732000
_diffrn_orient_matrix_UB_23 -0.0051939000
_diffrn_orient_matrix_UB_31 -0.0674954000
_diffrn_orient_matrix_UB_32 0.0571383000
_diffrn_orient_matrix_UB_33 0.0308459000
_diffrn_radiation_monochromator graphite
_diffrn_radiation_type MoK\a
_diffrn_radiation_wavelength 0.71073
_diffrn_reflns_av_R_equivalents 0.0489
_diffrn_reflns_av_unetI/netI 0.0669
_diffrn_reflns_Laue_measured_fraction_full 0.998
_diffrn_reflns_Laue_measured_fraction_max 0.999
_diffrn_reflns_limit_h_max 12
_diffrn_reflns_limit_h_min -12
_diffrn_reflns_limit_k_max 12
_diffrn_reflns_limit_k_min -12
_diffrn_reflns_limit_l_max 12
_diffrn_reflns_limit_l_min -12
_diffrn_reflns_number 9337
_diffrn_reflns_point_group_measured_fraction_full 0.998
_diffrn_reflns_point_group_measured_fraction_max 0.999
_diffrn_reflns_theta_full 25.242
_diffrn_reflns_theta_max 26.372
_diffrn_reflns_theta_min 2.986
_diffrn_source 'Enhance (Mo) X-ray Source'
_exptl_absorpt_coefficient_mu 0.093
_exptl_absorpt_correction_T_max 1.00000
_exptl_absorpt_correction_T_min 0.89365
_exptl_absorpt_correction_type multi-scan
_exptl_absorpt_process_details
;
CrysAlisPro, Agilent Technologies,
Version 1.171.36.32 (release 02-08-2013 CrysAlis171 .NET)
(compiled Aug  2 2013,16:46:58)
Empirical absorption correction using spherical harmonics,
 implemented in SCALE3 ABSPACK scaling algorithm.
;
_exptl_crystal_colour 'clear light white'
_exptl_crystal_colour_lustre clear
_exptl_crystal_colour_modifier light
_exptl_crystal_colour_primary white
_exptl_crystal_density_diffrn 1.374
_exptl_crystal_description block
_exptl_crystal_F_000 372
_exptl_crystal_size_max 0.3
_exptl_crystal_size_mid 0.2
_exptl_crystal_size_min 0.05
_refine_diff_density_max 0.172
_refine_diff_density_min -0.269
_refine_diff_density_rms 0.051
_refine_ls_extinction_method none
_refine_ls_goodness_of_fit_ref 1.046
_refine_ls_hydrogen_treatment constr
_refine_ls_matrix_type full
_refine_ls_number_parameters 246
_refine_ls_number_reflns 3526
_refine_ls_number_restraints 0
_refine_ls_restrained_S_all 1.046
_refine_ls_R_factor_all 0.1007
_refine_ls_R_factor_gt 0.0535
_refine_ls_shift/su_max 0.000
_refine_ls_shift/su_mean 0.000
_refine_ls_structure_factor_coef Fsqd
_refine_ls_weighting_details 'w=1/[\s^2^(Fo^2^)+(0.0512P)^2^] where P=(Fo^2^+2Fc^2^)/3'
_refine_ls_weighting_scheme calc
_refine_ls_wR_factor_gt 0.1059
_refine_ls_wR_factor_ref 0.1348
_reflns_Friedel_coverage 0.000
_reflns_number_gt 2143
_reflns_number_total 3526
_reflns_threshold_expression 'I > 2\s(I)'
_cod_data_source_file jo8b01199_si_003.cif
_cod_data_source_block g171019b
_cod_original_cell_volume 861.44(14)
_cod_database_code 4035309
_shelx_shelxl_version_number 2014/7
_chemical_oxdiff_formula 'C H O P Sc'
_shelx_space_group_comment
;
The symmetry employed for this shelxl refinement is uniquely defined
by the following loop, which should always be used as a source of
symmetry information in preference to the above space-group names.
They are only intended as comments.
;
_shelx_estimated_absorpt_t_max 0.995
_shelx_estimated_absorpt_t_min 0.973
_reflns_odcompleteness_completeness 99.86
_reflns_odcompleteness_iscentric 1
_reflns_odcompleteness_theta 28.22
_olex2_refinement_description
;
1. Fixed Uiso
 At 1.2 times of:
  All C(H) groups
 At 1.5 times of:
  All C(H,H,H) groups, All O(H) groups
2.a Aromatic/amide H refined with riding coordinates:
 C3(H3), C4(H4), C5(H5), C6(H6), C10(H10), C11(H11), C12(H12), C13(H13),
 C17(H17), C18(H18), C19(H19), C20(H20)
2.b Idealised Me refined as rotating group:
 C15(H15A,H15B,H15C)
2.c Idealised tetrahedral OH refined as rotating group:
 O2(H2)
;
_olex2_submission_special_instructions 'No special instructions were received'

loop_
_space_group_symop_operation_xyz
'x, y, z'
'-x, -y, -z'

loop_
_atom_site_label
_atom_site_type_symbol
_atom_site_fract_x
_atom_site_fract_y
_atom_site_fract_z
_atom_site_U_iso_or_equiv
_atom_site_adp_type
_atom_site_occupancy
_atom_site_site_symmetry_order
_atom_site_calc_flag
_atom_site_refinement_flags_posn
O1 O 0.2725(2) 1.07970(17) 0.79591(17) 0.0633(5) Uani 1 1 d .
O2 O 0.63236(16) 0.63165(14) 0.47678(12) 0.0360(4) Uani 1 1 d .
H2 H 0.6080 0.5610 0.4708 0.054 Uiso 1 1 calc GR
O3 O 0.52219(17) 0.71381(15) 0.90104(13) 0.0458(4) Uani 1 1 d .
N1 N 0.36773(19) 0.60932(18) 0.66073(17) 0.0365(4) Uani 1 1 d .
N2 N 0.42422(18) 0.71552(17) 0.66228(16) 0.0328(4) Uani 1 1 d .
C1 C 0.3649(3) 0.9676(2) 0.7348(2) 0.0413(6) Uani 1 1 d .
C2 C 0.5224(3) 0.9508(2) 0.6700(2) 0.0374(5) Uani 1 1 d .
C3 C 0.5665(3) 1.0724(2) 0.6626(2) 0.0473(6) Uani 1 1 d .
H3 H 0.4966 1.1626 0.6985 0.057 Uiso 1 1 calc R
C4 C 0.7123(3) 1.0595(3) 0.6028(2) 0.0531(7) Uani 1 1 d .
H4 H 0.7409 1.1409 0.5981 0.064 Uiso 1 1 calc R
C5 C 0.8163(3) 0.9262(3) 0.5498(2) 0.0512(6) Uani 1 1 d .
H5 H 0.9156 0.9173 0.5108 0.061 Uiso 1 1 calc R
C6 C 0.7739(3) 0.8050(2) 0.5543(2) 0.0428(6) Uani 1 1 d .
H6 H 0.8444 0.7157 0.5170 0.051 Uiso 1 1 calc R
C7 C 0.6269(2) 0.8164(2) 0.61399(19) 0.0332(5) Uani 1 1 d .
C8 C 0.5889(2) 0.6788(2) 0.61461(19) 0.0310(5) Uani 1 1 d .
C9 C 0.6697(2) 0.5617(2) 0.7099(2) 0.0323(5) Uani 1 1 d .
C10 C 0.7876(2) 0.4357(2) 0.6547(2) 0.0410(6) Uani 1 1 d .
H10 H 0.8134 0.4191 0.5598 0.049 Uiso 1 1 calc R
C11 C 0.8678(3) 0.3337(2) 0.7400(2) 0.0527(7) Uani 1 1 d .
H11 H 0.9469 0.2493 0.7020 0.063 Uiso 1 1 calc R
C12 C 0.8301(3) 0.3575(3) 0.8806(2) 0.0545(7) Uani 1 1 d .
H12 H 0.8838 0.2889 0.9374 0.065 Uiso 1 1 calc R
C13 C 0.7138(3) 0.4819(2) 0.9375(2) 0.0454(6) Uani 1 1 d .
H13 H 0.6878 0.4968 1.0326 0.054 Uiso 1 1 calc R
C14 C 0.6350(2) 0.5853(2) 0.8529(2) 0.0357(5) Uani 1 1 d .
C15 C 0.5024(3) 0.7578(3) 1.0398(2) 0.0564(7) Uani 1 1 d .
H15A H 0.5959 0.7591 1.0532 0.085 Uiso 1 1 calc GR
H15B H 0.4716 0.6895 1.1028 0.085 Uiso 1 1 calc GR
H15C H 0.4265 0.8542 1.0566 0.085 Uiso 1 1 calc GR
C16 C 0.2183(2) 0.6740(2) 0.7233(2) 0.0375(5) Uani 1 1 d .
C17 C 0.1077(2) 0.6098(3) 0.7521(2) 0.0486(6) Uani 1 1 d .
H17 H 0.1297 0.5137 0.7258 0.058 Uiso 1 1 calc R
C18 C -0.0335(3) 0.6947(3) 0.8205(2) 0.0590(7) Uani 1 1 d .
H18 H -0.1088 0.6546 0.8424 0.071 Uiso 1 1 calc R
C19 C -0.0685(3) 0.8412(3) 0.8589(2) 0.0591(7) Uani 1 1 d .
H19 H -0.1665 0.8953 0.9045 0.071 Uiso 1 1 calc R
C20 C 0.0362(3) 0.9060(3) 0.8315(2) 0.0481(6) Uani 1 1 d .
H20 H 0.0113 1.0029 0.8573 0.058 Uiso 1 1 calc R
C21 C 0.1845(2) 0.8210(2) 0.7621(2) 0.0372(5) Uani 1 1 d .
C22 C 0.3210(2) 0.8434(2) 0.72114(19) 0.0355(5) Uani 1 1 d .

loop_
_atom_site_aniso_label
_atom_site_aniso_U_11
_atom_site_aniso_U_22
_atom_site_aniso_U_33
_atom_site_aniso_U_23
_atom_site_aniso_U_13
_atom_site_aniso_U_12
O1 0.0732(12) 0.0398(10) 0.0621(11) -0.0188(8) 0.0043(9) -0.0114(9)
O2 0.0455(9) 0.0362(9) 0.0295(8) -0.0057(6) -0.0060(6) -0.0188(7)
O3 0.0565(10) 0.0448(9) 0.0304(8) -0.0077(7) -0.0107(7) -0.0094(8)
N1 0.0354(10) 0.0398(10) 0.0380(10) -0.0070(8) -0.0073(8) -0.0167(9)
N2 0.0363(10) 0.0328(10) 0.0307(9) -0.0044(7) -0.0080(7) -0.0127(8)
C1 0.0557(15) 0.0326(12) 0.0307(12) -0.0042(9) -0.0091(11) -0.0097(11)
C2 0.0573(14) 0.0328(12) 0.0267(11) -0.0002(9) -0.0141(10) -0.0182(11)
C3 0.0810(19) 0.0342(13) 0.0348(13) 0.0000(9) -0.0199(12) -0.0256(13)
C4 0.089(2) 0.0497(15) 0.0413(14) 0.0049(11) -0.0226(14) -0.0451(15)
C5 0.0646(16) 0.0573(16) 0.0464(14) 0.0022(11) -0.0131(12) -0.0389(14)
C6 0.0521(14) 0.0403(13) 0.0418(13) 0.0010(10) -0.0119(11) -0.0227(11)
C7 0.0456(13) 0.0343(12) 0.0249(11) 0.0028(8) -0.0115(9) -0.0186(10)
C8 0.0329(11) 0.0332(11) 0.0270(11) -0.0046(8) -0.0034(9) -0.0130(9)
C9 0.0369(12) 0.0316(11) 0.0329(11) -0.0003(9) -0.0070(9) -0.0179(10)
C10 0.0450(13) 0.0392(13) 0.0386(12) 0.0003(10) -0.0100(10) -0.0145(11)
C11 0.0528(15) 0.0397(13) 0.0569(16) 0.0032(11) -0.0134(12) -0.0067(12)
C12 0.0657(17) 0.0461(15) 0.0518(16) 0.0167(11) -0.0253(13) -0.0158(13)
C13 0.0568(15) 0.0453(14) 0.0375(13) 0.0051(10) -0.0153(11) -0.0203(12)
C14 0.0406(12) 0.0340(12) 0.0356(12) 0.0002(9) -0.0087(10) -0.0167(10)
C15 0.0687(17) 0.0635(17) 0.0347(13) -0.0121(11) -0.0089(12) -0.0204(14)
C16 0.0346(12) 0.0478(13) 0.0303(11) -0.0050(9) -0.0088(9) -0.0130(11)
C17 0.0407(13) 0.0660(16) 0.0452(14) -0.0077(11) -0.0099(11) -0.0241(12)
C18 0.0402(14) 0.086(2) 0.0534(16) -0.0049(14) -0.0091(12) -0.0255(14)
C19 0.0385(14) 0.080(2) 0.0446(14) -0.0044(13) -0.0084(11) -0.0043(14)
C20 0.0415(14) 0.0532(15) 0.0365(13) -0.0023(11) -0.0096(10) -0.0011(12)
C21 0.0372(12) 0.0414(13) 0.0277(11) -0.0003(9) -0.0101(9) -0.0061(10)
C22 0.0411(13) 0.0335(12) 0.0268(11) -0.0037(9) -0.0095(9) -0.0053(10)

loop_
_atom_type_symbol
_atom_type_description
_atom_type_scat_dispersion_real
_atom_type_scat_dispersion_imag
_atom_type_scat_source
C C 0.0033 0.0016 'International Tables Vol C Tables 4.2.6.8 and 6.1.1.4'
H H 0.0000 0.0000 'International Tables Vol C Tables 4.2.6.8 and 6.1.1.4'
N N 0.0061 0.0033 'International Tables Vol C Tables 4.2.6.8 and 6.1.1.4'
O O 0.0106 0.0060 'International Tables Vol C Tables 4.2.6.8 and 6.1.1.4'

loop_
_geom_angle_atom_site_label_1
_geom_angle_atom_site_label_2
_geom_angle_atom_site_label_3
_geom_angle
C14 O3 C15 118.47(17)
N2 N1 C16 103.83(16)
N1 N2 C8 118.66(15)
N1 N2 C22 114.05(17)
C22 N2 C8 126.99(18)
O1 C1 C2 123.3(2)
O1 C1 C22 120.3(2)
C22 C1 C2 116.39(18)
C3 C2 C1 119.3(2)
C7 C2 C1 121.0(2)
C7 C2 C3 119.7(2)
C4 C3 C2 120.4(2)
C3 C4 C5 120.0(2)
C4 C5 C6 120.4(2)
C7 C6 C5 120.3(2)
C2 C7 C8 123.51(19)
C6 C7 C2 119.3(2)
C6 C7 C8 117.23(18)
O2 C8 N2 108.52(15)
O2 C8 C7 105.79(15)
O2 C8 C9 112.47(15)
N2 C8 C7 110.03(15)
N2 C8 C9 109.05(16)
C7 C8 C9 110.91(16)
C10 C9 C8 120.29(18)
C10 C9 C14 118.57(19)
C14 C9 C8 120.91(16)
C9 C10 C11 120.5(2)
C12 C11 C10 120.1(2)
C13 C12 C11 120.3(2)
C12 C13 C14 119.9(2)
O3 C14 C9 116.17(18)
O3 C14 C13 123.30(18)
C13 C14 C9 120.53(19)
N1 C16 C17 127.6(2)
N1 C16 C21 110.9(2)
C17 C16 C21 121.5(2)
C18 C17 C16 117.1(2)
C17 C18 C19 121.8(3)
C20 C19 C18 122.2(2)
C19 C20 C21 117.7(2)
C20 C21 C16 119.7(2)
C22 C21 C16 104.96(17)
C22 C21 C20 135.3(2)
N2 C22 C1 120.9(2)
N2 C22 C21 106.23(19)
C21 C22 C1 132.85(19)

loop_
_geom_bond_atom_site_label_1
_geom_bond_atom_site_label_2
_geom_bond_distance
O1 C1 1.228(2)
O2 C8 1.401(2)
O3 C14 1.362(2)
O3 C15 1.429(2)
N1 N2 1.347(2)
N1 C16 1.370(2)
N2 C8 1.479(3)
N2 C22 1.355(2)
C1 C2 1.476(3)
C1 C22 1.456(3)
C2 C3 1.398(3)
C2 C7 1.395(3)
C3 C4 1.372(3)
C4 C5 1.378(3)
C5 C6 1.387(3)
C6 C7 1.386(3)
C7 C8 1.522(3)
C8 C9 1.533(3)
C9 C10 1.384(3)
C9 C14 1.402(3)
C10 C11 1.392(3)
C11 C12 1.378(3)
C12 C13 1.373(3)
C13 C14 1.387(3)
C16 C17 1.403(3)
C16 C21 1.417(3)
C17 C18 1.366(3)
C18 C19 1.409(4)
C19 C20 1.357(4)
C20 C21 1.416(3)
C21 C22 1.393(3)
